data_4023005
loop_
_publ_author_name
'Kenichi Calderon-Kawasaki'
'Sumith Kularatne'
'Yue Hu Li'
'Bruce C. Noll'
'W. Robert Scheidt'
'Dennis H. Burns'

_publ_section_title
;
 Synthesis of Urea Picket Porphyrins and Their Use in
 the Elucidation of the Role Buried Solvent Plays in the Selectivity
 and Stoichiometry of Anion Binding Receptors
;
_journal_name_full 'Journal of Organic Chemistry'
_journal_page_first 9081
_journal_page_last 9087
_journal_paper_doi 10.1021/jo701443c
_journal_volume 72
_journal_year 2007
_chemical_compound_source synthesized
_chemical_formula_moiety 'C72 H50 Cl2 F4 N12 O4, 2(C16 H36 N +), 2(Cl -), C6 H14'
_chemical_formula_sum 'C110 H136 Cl2 F4 N14 O4'
_chemical_formula_weight 1865.23
_space_group_IT_number 14
_symmetry_cell_setting monoclinic
_symmetry_Int_Tables_number 14
_symmetry_space_group_name_Hall '-P 2yn'
_symmetry_space_group_name_H-M 'P 1 21/n 1'
_atom_sites_solution_hydrogens geom
_atom_sites_solution_primary direct
_atom_sites_solution_secondary difmap
_audit_creation_method SHELXL-97
_cell_angle_alpha 90.00
_cell_angle_beta 96.448(1)
_cell_angle_gamma 90.00
_cell_formula_units_Z 4
_cell_length_a 15.5448(4)
_cell_length_b 23.8432(6)
_cell_length_c 29.1057(7)
_cell_measurement_reflns_used 8218
_cell_measurement_temperature 100(2)
_cell_measurement_theta_max 23.23
_cell_measurement_theta_min 2.16
_cell_volume 10719.4(5)
_computing_cell_refinement 'APEX2/SAINT (Bruker, 2004)'
_computing_data_collection 'APEX2 (Bruker, 2004)'
_computing_data_reduction 'SAINT/XPREP (Bruker, 2004; Sheldrick, 2003)'
_computing_molecular_graphics 'XP (Sheldrick, 1998)'
_computing_publication_material 'XCIF (Sheldrick, 2001)'
_computing_structure_refinement 'SHELXL-97 (Sheldrick, 1997)'
_computing_structure_solution 'SHELXS-97 (Sheldrick, 1990)'
_diffrn_ambient_temperature 100(2)
_diffrn_detector_area_resol_mean 8.33
_diffrn_measured_fraction_theta_full 0.995
_diffrn_measured_fraction_theta_max 0.995
_diffrn_measurement_device_type 'Bruker SMART APEX CCD area detector'
_diffrn_measurement_method '\w scans'
_diffrn_radiation_monochromator graphite
_diffrn_radiation_probe x-ray
_diffrn_radiation_type MoK\a
_diffrn_radiation_wavelength 0.71073
_diffrn_reflns_av_R_equivalents 0.0316
_diffrn_reflns_av_sigmaI/netI 0.0423
_diffrn_reflns_limit_h_max 18
_diffrn_reflns_limit_h_min -18
_diffrn_reflns_limit_k_max 24
_diffrn_reflns_limit_k_min -28
_diffrn_reflns_limit_l_max 31
_diffrn_reflns_limit_l_min -34
_diffrn_reflns_number 80231
_diffrn_reflns_theta_full 25.03
_diffrn_reflns_theta_max 25.03
_diffrn_reflns_theta_min 1.42
_diffrn_source 'fine-focus sealed tube'
_diffrn_source_type 'Siemens KFFMO2K-90'
_exptl_absorpt_coefficient_mu 0.124
_exptl_absorpt_correction_T_max 0.9769
_exptl_absorpt_correction_T_min 0.9580
_exptl_absorpt_correction_type multi-scan
_exptl_absorpt_process_details 'Blessing, R. H. (1995) Acta Cryst. A51, 33-38.'
_exptl_crystal_colour 'dark red'
_exptl_crystal_density_diffrn 1.156
_exptl_crystal_density_method 'not measured'
_exptl_crystal_description parallelepiped
_exptl_crystal_F_000 3984
_exptl_crystal_size_max 0.35
_exptl_crystal_size_mid 0.27
_exptl_crystal_size_min 0.19
_refine_diff_density_max 0.847
_refine_diff_density_min -0.377
_refine_diff_density_rms 0.055
_refine_ls_extinction_method none
_refine_ls_goodness_of_fit_ref 1.036
_refine_ls_hydrogen_treatment mixed
_refine_ls_matrix_type full
_refine_ls_number_parameters 1248
_refine_ls_number_reflns 18849
_refine_ls_number_restraints 0
_refine_ls_restrained_S_all 1.036
_refine_ls_R_factor_all 0.1003
_refine_ls_R_factor_gt 0.0687
_refine_ls_shift/su_max 0.008
_refine_ls_shift/su_mean 0.000
_refine_ls_structure_factor_coef Fsqd
_refine_ls_weighting_details 'calc w=1/[\s^2^(Fo^2^)+(0.0967P)^2^+8.8356P] where P=(Fo^2^+2Fc^2^)/3'
_refine_ls_weighting_scheme calc
_refine_ls_wR_factor_gt 0.1819
_refine_ls_wR_factor_ref 0.1952
_reflns_number_gt 12988
_reflns_number_total 18849
_reflns_threshold_expression >2sigma(I)
_cod_data_source_file jo701443c-File003.cif
_cod_data_source_block bcn121sq
_cod_original_sg_symbol_H-M 'P 21/n'
_cod_database_code 4023005

loop_
_symmetry_equiv_pos_as_xyz
'x, y, z'
'-x+1/2, y+1/2, -z+1/2'
'-x, -y, -z'
'x-1/2, -y-1/2, z-1/2'

loop_
_atom_site_label
_atom_site_type_symbol
_atom_site_fract_x
_atom_site_fract_y
_atom_site_fract_z
_atom_site_U_iso_or_equiv
_atom_site_adp_type
_atom_site_occupancy
_atom_site_symmetry_multiplicity
_atom_site_calc_flag
_atom_site_refinement_flags
_atom_site_disorder_assembly
_atom_site_disorder_group
C1 C 0.5809(2) 0.18672(12) 0.06062(9) 0.0335(7) Uani 1 1 d . . .
C2 C 0.6083(2) 0.24459(13) 0.05904(10) 0.0404(7) Uani 1 1 d . . .
H2 H 0.5720 0.2767 0.0573 0.048 Uiso 1 1 calc R . .
C3 C 0.6951(2) 0.24418(12) 0.06051(11) 0.0406(8) Uani 1 1 d . . .
H3 H 0.7319 0.2760 0.0605 0.049 Uiso 1 1 calc R . .
C4 C 0.72160(19) 0.18584(12) 0.06207(9) 0.0320(7) Uani 1 1 d . . .
C5 C 0.80705(19) 0.16834(11) 0.05880(9) 0.0310(7) Uani 1 1 d . . .
C6 C 0.83375(18) 0.11273(12) 0.05635(9) 0.0309(6) Uani 1 1 d . . .
C7 C 0.91862(19) 0.09315(12) 0.05002(10) 0.0334(7) Uani 1 1 d . . .
H7 H 0.9675 0.1160 0.0464 0.040 Uiso 1 1 calc R . .
C8 C 0.91701(19) 0.03598(12) 0.05017(10) 0.0343(7) Uani 1 1 d . . .
H8 H 0.9646 0.0120 0.0466 0.041 Uiso 1 1 calc R . .
C9 C 0.83072(17) 0.01828(11) 0.05667(9) 0.0280(6) Uani 1 1 d . . .
C10 C 0.80123(18) -0.03644(11) 0.06060(9) 0.0292(6) Uani 1 1 d . . .
C11 C 0.71578(17) -0.05234(11) 0.06604(9) 0.0278(6) Uani 1 1 d . . .
C12 C 0.69041(19) -0.10998(12) 0.07311(10) 0.0328(7) Uani 1 1 d . . .
H12 H 0.7267 -0.1421 0.0741 0.039 Uiso 1 1 calc R . .
C13 C 0.60589(19) -0.10904(12) 0.07796(9) 0.0326(7) Uani 1 1 d . . .
H13 H 0.5707 -0.1404 0.0835 0.039 Uiso 1 1 calc R . .
C14 C 0.57815(18) -0.05107(11) 0.07306(9) 0.0285(6) Uani 1 1 d . . .
C15 C 0.49225(17) -0.03348(12) 0.07407(9) 0.0289(6) Uani 1 1 d . . .
C16 C 0.46289(18) 0.02146(12) 0.06707(9) 0.0308(6) Uani 1 1 d . . .
C17 C 0.37552(19) 0.04055(13) 0.06109(10) 0.0362(7) Uani 1 1 d . . .
H17 H 0.3255 0.0176 0.0610 0.043 Uiso 1 1 calc R . .
C18 C 0.37588(19) 0.09694(13) 0.05561(10) 0.0367(7) Uani 1 1 d . . .
H18 H 0.3262 0.1203 0.0504 0.044 Uiso 1 1 calc R . .
C19 C 0.46362(18) 0.11519(12) 0.05903(9) 0.0314(7) Uani 1 1 d . . .
C20 C 0.49376(19) 0.17042(12) 0.05793(9) 0.0324(7) Uani 1 1 d . . .
C21 C 0.87223(19) 0.21423(11) 0.05499(10) 0.0337(7) Uani 1 1 d . . .
C22 C 0.8756(2) 0.24075(13) 0.01271(11) 0.0417(8) Uani 1 1 d . . .
H22 H 0.8406 0.2272 -0.0139 0.050 Uiso 1 1 calc R . .
C23 C 0.9287(2) 0.28631(13) 0.00872(11) 0.0478(9) Uani 1 1 d . . .
H23 H 0.9294 0.3045 -0.0203 0.057 Uiso 1 1 calc R . .
C24 C 0.9808(2) 0.30541(13) 0.04679(12) 0.0475(9) Uani 1 1 d . . .
H24 H 1.0174 0.3369 0.0441 0.057 Uiso 1 1 calc R . .
C25 C 0.9802(2) 0.27925(13) 0.08869(11) 0.0409(8) Uani 1 1 d . . .
H25 H 1.0168 0.2926 0.1147 0.049 Uiso 1 1 calc R . .
C26 C 0.92650(19) 0.23338(12) 0.09353(10) 0.0329(7) Uani 1 1 d . . .
C27 C 0.93411(18) 0.23189(12) 0.17855(10) 0.0324(7) Uani 1 1 d . . .
C28 C 0.93812(18) 0.20810(12) 0.26155(10) 0.0339(7) Uani 1 1 d . . .
C29 C 0.9736(2) 0.25788(13) 0.28105(10) 0.0395(7) Uani 1 1 d . . .
H29 H 0.9993 0.2844 0.2624 0.047 Uiso 1 1 calc R . .
C30 C 0.9711(2) 0.26825(14) 0.32755(11) 0.0515(9) Uani 1 1 d . . .
H30 H 0.9953 0.3017 0.3412 0.062 Uiso 1 1 calc R . .
C31 C 0.9329(3) 0.22926(16) 0.35400(12) 0.0577(10) Uani 1 1 d . . .
C32 C 0.8991(3) 0.18006(15) 0.33595(12) 0.0554(9) Uani 1 1 d . . .
H32 H 0.8742 0.1536 0.3550 0.066 Uiso 1 1 calc R . .
C33 C 0.9017(2) 0.16952(13) 0.28965(11) 0.0439(8) Uani 1 1 d . . .
H33 H 0.8784 0.1355 0.2767 0.053 Uiso 1 1 calc R . .
C34 C 0.86591(18) -0.08313(12) 0.05890(10) 0.0341(7) Uani 1 1 d . . .
C35 C 0.8662(2) -0.11413(12) 0.01817(11) 0.0381(7) Uani 1 1 d . . .
H35 H 0.8293 -0.1031 -0.0085 0.046 Uiso 1 1 calc R . .
C36 C 0.9192(2) -0.16055(13) 0.01593(12) 0.0426(8) Uani 1 1 d . . .
H36 H 0.9183 -0.1815 -0.0119 0.051 Uiso 1 1 calc R . .
C37 C 0.9733(2) -0.17580(13) 0.05472(12) 0.0459(8) Uani 1 1 d . . .
H37 H 1.0100 -0.2075 0.0535 0.055 Uiso 1 1 calc R . .
C38 C 0.9750(2) -0.14567(13) 0.09534(12) 0.0438(8) Uani 1 1 d . . .
H38 H 1.0132 -0.1566 0.1216 0.053 Uiso 1 1 calc R . .
C39 C 0.92099(18) -0.09931(12) 0.09818(10) 0.0346(7) Uani 1 1 d . . .
C40 C 0.95600(19) -0.08218(12) 0.18278(11) 0.0360(7) Uani 1 1 d . . .
C41 C 0.98021(19) -0.04120(12) 0.26169(10) 0.0360(7) Uani 1 1 d . . .
C42 C 1.0380(2) -0.08060(13) 0.28256(11) 0.0410(8) Uani 1 1 d . . .
H42 H 1.0567 -0.1109 0.2650 0.049 Uiso 1 1 calc R . .
C43 C 1.0685(2) -0.07559(15) 0.32908(12) 0.0510(9) Uani 1 1 d . . .
H43 H 1.1070 -0.1028 0.3437 0.061 Uiso 1 1 calc R . .
C44 C 1.0421(3) -0.03093(17) 0.35363(12) 0.0598(10) Uani 1 1 d . . .
C45 C 0.9836(3) 0.00794(16) 0.33446(13) 0.0600(10) Uani 1 1 d . . .
H45 H 0.9649 0.0378 0.3525 0.072 Uiso 1 1 calc R . .
C46 C 0.9527(2) 0.00246(14) 0.28823(12) 0.0481(8) Uani 1 1 d . . .
H46 H 0.9120 0.0289 0.2744 0.058 Uiso 1 1 calc R . .
C47 C 0.42717(18) -0.07797(12) 0.08255(10) 0.0313(6) Uani 1 1 d . . .
C48 C 0.3944(2) -0.11320(13) 0.04649(10) 0.0404(8) Uani 1 1 d . . .
H48 H 0.4093 -0.1067 0.0162 0.048 Uiso 1 1 calc R . .
C49 C 0.3405(2) -0.15748(14) 0.05432(11) 0.0432(8) Uani 1 1 d . . .
H49 H 0.3194 -0.1816 0.0296 0.052 Uiso 1 1 calc R . .
C50 C 0.3172(2) -0.16645(14) 0.09823(11) 0.0431(8) Uani 1 1 d . . .
H50 H 0.2803 -0.1969 0.1038 0.052 Uiso 1 1 calc R . .
C51 C 0.34775(19) -0.13114(13) 0.13391(10) 0.0380(7) Uani 1 1 d . . .
H51 H 0.3309 -0.1371 0.1639 0.046 Uiso 1 1 calc R . .
C52 C 0.40297(18) -0.08684(12) 0.12660(10) 0.0318(6) Uani 1 1 d . . .
C53 C 0.46224(18) -0.06905(12) 0.20753(9) 0.0307(6) Uani 1 1 d . . .
C54 C 0.52435(19) -0.03073(12) 0.28337(10) 0.0365(7) Uani 1 1 d . . .
C55 C 0.5385(2) -0.08138(13) 0.30723(10) 0.0396(7) Uani 1 1 d . . .
H55 H 0.5259 -0.1160 0.2918 0.048 Uiso 1 1 calc R . .
C56 C 0.5709(3) -0.08084(16) 0.35353(12) 0.0600(10) Uani 1 1 d . . .
H56 H 0.5805 -0.1150 0.3701 0.072 Uiso 1 1 calc R . .
C57 C 0.5889(4) -0.03089(19) 0.37510(14) 0.0881(16) Uani 1 1 d . . .
C58 C 0.5761(4) 0.01954(18) 0.35266(15) 0.0983(19) Uani 1 1 d . . .
H58 H 0.5885 0.0538 0.3686 0.118 Uiso 1 1 calc R . .
C59 C 0.5449(3) 0.01936(15) 0.30654(12) 0.0643(11) Uani 1 1 d . . .
H59 H 0.5373 0.0539 0.2903 0.077 Uiso 1 1 calc R . .
C60 C 0.4267(2) 0.21558(13) 0.05201(10) 0.0386(7) Uani 1 1 d . . .
C61 C 0.4001(3) 0.23527(16) 0.00759(12) 0.0596(10) Uani 1 1 d . . .
H61 H 0.4247 0.2195 -0.0179 0.072 Uiso 1 1 calc R . .
C62 C 0.3390(3) 0.27698(18) -0.00015(13) 0.0775(14) Uani 1 1 d . . .
H62 H 0.3199 0.2890 -0.0307 0.093 Uiso 1 1 calc R . .
C63 C 0.3059(3) 0.30112(18) 0.03728(14) 0.0730(12) Uani 1 1 d . . .
H63 H 0.2649 0.3307 0.0322 0.088 Uiso 1 1 calc R . .
C64 C 0.3310(2) 0.28334(15) 0.08167(12) 0.0534(9) Uani 1 1 d . . .
H64 H 0.3076 0.3005 0.1070 0.064 Uiso 1 1 calc R . .
C65 C 0.39126(19) 0.23982(13) 0.08946(10) 0.0361(7) Uani 1 1 d . . .
C66 C 0.40427(19) 0.24330(13) 0.17523(10) 0.0338(7) Uani 1 1 d . . .
C67 C 0.40364(18) 0.21604(12) 0.25815(10) 0.0331(7) Uani 1 1 d . . .
C68 C 0.37536(19) 0.26640(13) 0.27500(11) 0.0388(7) Uani 1 1 d . . .
H68 H 0.3649 0.2977 0.2550 0.047 Uiso 1 1 calc R . .
C69 C 0.3622(2) 0.27090(15) 0.32171(11) 0.0442(8) Uani 1 1 d . . .
H69 H 0.3425 0.3052 0.3335 0.053 Uiso 1 1 calc R . .
C70 C 0.3779(2) 0.22610(15) 0.34985(11) 0.0477(9) Uani 1 1 d . . .
C71 C 0.4057(2) 0.17608(15) 0.33446(11) 0.0533(9) Uani 1 1 d . . .
H71 H 0.4160 0.1452 0.3549 0.064 Uiso 1 1 calc R . .
C72 C 0.4188(2) 0.17125(14) 0.28831(11) 0.0448(8) Uani 1 1 d . . .
H72 H 0.4385 0.1366 0.2771 0.054 Uiso 1 1 calc R . .
C73 C 0.2823(2) 0.03551(17) 0.24472(15) 0.0635(11) Uani 1 1 d . B .
H73A H 0.3163 0.0276 0.2186 0.076 Uiso 1 1 calc R . .
H73B H 0.3156 0.0631 0.2650 0.076 Uiso 1 1 calc R . .
C74 C 0.2762(3) -0.01831(19) 0.27194(16) 0.0700(12) Uani 1 1 d . . .
H74A H 0.3300 -0.0218 0.2934 0.084 Uiso 1 1 calc R A 1
H74B H 0.2279 -0.0140 0.2911 0.084 Uiso 1 1 calc R A 1
C75 C 0.2634(3) -0.07076(19) 0.24716(19) 0.0613(16) Uani 0.788(8) 1 d P B 1
H75A H 0.2981 -0.0704 0.2206 0.074 Uiso 0.788(8) 1 calc PR B 1
H75B H 0.2017 -0.0740 0.2347 0.074 Uiso 0.788(8) 1 calc PR B 1
C76 C 0.2887(4) -0.1218(2) 0.2770(2) 0.076(2) Uani 0.788(8) 1 d P B 1
H76A H 0.3508 -0.1202 0.2877 0.114 Uiso 0.788(8) 1 calc PR B 1
H76B H 0.2761 -0.1560 0.2588 0.114 Uiso 0.788(8) 1 calc PR B 1
H76C H 0.2557 -0.1220 0.3038 0.114 Uiso 0.788(8) 1 calc PR B 1
C75' C 0.3047(18) -0.0368(15) 0.3141(10) 0.132(13) Uani 0.212(8) 1 d P B 2
H75C H 0.2665 -0.0213 0.3360 0.158 Uiso 0.212(8) 1 calc PR B 2
H75D H 0.3632 -0.0210 0.3226 0.158 Uiso 0.212(8) 1 calc PR B 2
C76' C 0.311(2) -0.1055(14) 0.3223(12) 0.140(14) Uani 0.212(8) 1 d P B 2
H76D H 0.2567 -0.1231 0.3089 0.210 Uiso 0.212(8) 1 calc PR B 2
H76E H 0.3199 -0.1135 0.3555 0.210 Uiso 0.212(8) 1 calc PR B 2
H76F H 0.3592 -0.1206 0.3073 0.210 Uiso 0.212(8) 1 calc PR B 2
C77 C 0.1434(3) 0.0771(2) 0.2643(2) 0.0935(17) Uani 1 1 d . . .
H77A H 0.1249 0.0413 0.2774 0.112 Uiso 1 1 calc R C 1
H77B H 0.0903 0.0965 0.2504 0.112 Uiso 1 1 calc R C 1
C78 C 0.1884(6) 0.1164(4) 0.3078(6) 0.080(4) Uani 0.70(3) 1 d P D 1
H78A H 0.2425 0.0982 0.3215 0.096 Uiso 0.70(3) 1 calc PR D 1
H78B H 0.2036 0.1534 0.2956 0.096 Uiso 0.70(3) 1 calc PR D 1
C79 C 0.1282(9) 0.1249(7) 0.3455(6) 0.100(4) Uani 0.70(3) 1 d P D 1
H79A H 0.1238 0.0895 0.3629 0.120 Uiso 0.70(3) 1 calc PR D 1
H79B H 0.0695 0.1350 0.3311 0.120 Uiso 0.70(3) 1 calc PR D 1
C80 C 0.1640(9) 0.1724(7) 0.3792(7) 0.129(6) Uani 0.70(3) 1 d P D 1
H80A H 0.1683 0.2073 0.3619 0.193 Uiso 0.70(3) 1 calc PR D 1
H80B H 0.2214 0.1618 0.3941 0.193 Uiso 0.70(3) 1 calc PR D 1
H80C H 0.1246 0.1779 0.4029 0.193 Uiso 0.70(3) 1 calc PR D 1
C78' C 0.1715(10) 0.1282(8) 0.2804(8) 0.048(5) Uani 0.30(3) 1 d P D 2
H78C H 0.1538 0.1584 0.2580 0.057 Uiso 0.30(3) 1 calc PR D 2
H78D H 0.2352 0.1290 0.2882 0.057 Uiso 0.30(3) 1 calc PR D 2
C79' C 0.1253(16) 0.1326(11) 0.3229(9) 0.052(6) Uani 0.30(3) 1 d P D 2
H79C H 0.0622 0.1335 0.3134 0.062 Uiso 0.30(3) 1 calc PR D 2
H79D H 0.1379 0.0986 0.3420 0.062 Uiso 0.30(3) 1 calc PR D 2
C80' C 0.1497(14) 0.1831(12) 0.3520(10) 0.078(8) Uani 0.30(3) 1 d P D 2
H80D H 0.2127 0.1842 0.3596 0.117 Uiso 0.30(3) 1 calc PR D 2
H80E H 0.1219 0.1811 0.3805 0.117 Uiso 0.30(3) 1 calc PR D 2
H80F H 0.1305 0.2170 0.3348 0.117 Uiso 0.30(3) 1 calc PR D 2
C81 C 0.1449(2) 0.02424(17) 0.19176(16) 0.0679(12) Uani 1 1 d . . .
H81A H 0.1334 -0.0107 0.2084 0.082 Uiso 1 1 calc R D .
H81B H 0.0884 0.0423 0.1823 0.082 Uiso 1 1 calc R . .
C82 C 0.1853(2) 0.00878(19) 0.14867(16) 0.0711(12) Uani 1 1 d . D .
H82A H 0.2436 -0.0073 0.1573 0.085 Uiso 1 1 calc R . .
H82B H 0.1918 0.0428 0.1298 0.085 Uiso 1 1 calc R . .
C83 C 0.1288(2) -0.03363(19) 0.12064(15) 0.0719(13) Uani 1 1 d . . .
H83A H 0.0686 -0.0194 0.1161 0.086 Uiso 1 1 calc R D .
H83B H 0.1287 -0.0691 0.1383 0.086 Uiso 1 1 calc R . .
C84 C 0.1588(3) -0.0456(2) 0.07358(15) 0.0862(15) Uani 1 1 d . D .
H84A H 0.1559 -0.0110 0.0552 0.129 Uiso 1 1 calc R . .
H84B H 0.1213 -0.0741 0.0575 0.129 Uiso 1 1 calc R . .
H84C H 0.2186 -0.0593 0.0778 0.129 Uiso 1 1 calc R . .
C85 C 0.2264(9) 0.1171(6) 0.2113(4) 0.053(3) Uani 0.529(10) 1 d P B 1
H85A H 0.2632 0.1124 0.1859 0.063 Uiso 0.529(10) 1 calc PR B 1
H85B H 0.2619 0.1350 0.2377 0.063 Uiso 0.529(10) 1 calc PR B 1
C86 C 0.1491(4) 0.1559(3) 0.1948(3) 0.057(2) Uani 0.529(10) 1 d P B 1
H86A H 0.1015 0.1331 0.1789 0.069 Uiso 0.529(10) 1 calc PR B 1
H86B H 0.1275 0.1739 0.2219 0.069 Uiso 0.529(10) 1 calc PR B 1
C87 C 0.1753(14) 0.2016(10) 0.1615(6) 0.068(6) Uani 0.529(10) 1 d P B 1
H87A H 0.1315 0.2319 0.1592 0.081 Uiso 0.529(10) 1 calc PR B 1
H87B H 0.2315 0.2180 0.1743 0.081 Uiso 0.529(10) 1 calc PR B 1
C88 C 0.1833(7) 0.1785(6) 0.1135(5) 0.092(4) Uani 0.529(10) 1 d P B 1
H88A H 0.2313 0.1516 0.1151 0.138 Uiso 0.529(10) 1 calc PR B 1
H88B H 0.1946 0.2093 0.0927 0.138 Uiso 0.529(10) 1 calc PR B 1
H88C H 0.1293 0.1596 0.1017 0.138 Uiso 0.529(10) 1 calc PR B 1
C85' C 0.2179(9) 0.1151(7) 0.1886(5) 0.054(3) Uani 0.471(10) 1 d P B 2
H85C H 0.2490 0.1452 0.2071 0.065 Uiso 0.471(10) 1 calc PR B 2
H85D H 0.2582 0.1003 0.1674 0.065 Uiso 0.471(10) 1 calc PR B 2
C86' C 0.1426(5) 0.1417(3) 0.1592(4) 0.057(3) Uani 0.471(10) 1 d P B 2
H86C H 0.0941 0.1472 0.1781 0.068 Uiso 0.471(10) 1 calc PR B 2
H86D H 0.1226 0.1164 0.1332 0.068 Uiso 0.471(10) 1 calc PR B 2
C87' C 0.1686(15) 0.1976(11) 0.1405(7) 0.063(6) Uani 0.471(10) 1 d P B 2
H87C H 0.1255 0.2085 0.1143 0.075 Uiso 0.471(10) 1 calc PR B 2
H87D H 0.2252 0.1934 0.1284 0.075 Uiso 0.471(10) 1 calc PR B 2
C88' C 0.1752(6) 0.2447(5) 0.1766(4) 0.071(3) Uani 0.471(10) 1 d P B 2
H88D H 0.1194 0.2490 0.1889 0.106 Uiso 0.471(10) 1 calc PR B 2
H88E H 0.1905 0.2799 0.1621 0.106 Uiso 0.471(10) 1 calc PR B 2
H88F H 0.2200 0.2352 0.2018 0.106 Uiso 0.471(10) 1 calc PR B 2
C89 C 0.7218(2) 0.23568(19) 0.21137(16) 0.0719(12) Uani 1 1 d . . .
H89A H 0.7546 0.2142 0.2367 0.086 Uiso 1 1 calc R . .
H89B H 0.7633 0.2468 0.1896 0.086 Uiso 1 1 calc R . .
C90 C 0.6551(2) 0.19676(19) 0.18607(14) 0.0692(12) Uani 1 1 d . . .
H90A H 0.6393 0.2108 0.1542 0.083 Uiso 1 1 calc R . .
H90B H 0.6021 0.1967 0.2021 0.083 Uiso 1 1 calc R . .
C91 C 0.6895(3) 0.1371(2) 0.18406(18) 0.0799(13) Uani 1 1 d . . .
H91A H 0.6529 0.1153 0.1603 0.096 Uiso 1 1 calc R . .
H91B H 0.7493 0.1377 0.1754 0.096 Uiso 1 1 calc R . .
C92 C 0.6889(4) 0.1100(2) 0.2299(2) 0.112(2) Uani 1 1 d . . .
H92A H 0.7124 0.1361 0.2541 0.168 Uiso 1 1 calc R . .
H92B H 0.7244 0.0760 0.2312 0.168 Uiso 1 1 calc R . .
H92C H 0.6293 0.1001 0.2346 0.168 Uiso 1 1 calc R . .
C93 C 0.6357(3) 0.3211(2) 0.1938(2) 0.0995(19) Uani 1 1 d . . .
H93A H 0.5907 0.2960 0.1781 0.119 Uiso 1 1 calc R . .
H93B H 0.6055 0.3520 0.2081 0.119 Uiso 1 1 calc R . .
C94 C 0.6862(4) 0.3453(2) 0.1584(2) 0.115(2) Uani 1 1 d . . .
H94A H 0.7137 0.3145 0.1426 0.137 Uiso 1 1 calc R . .
H94B H 0.7329 0.3691 0.1739 0.137 Uiso 1 1 calc R . .
C95 C 0.6328(6) 0.3798(3) 0.1228(3) 0.147(3) Uani 1 1 d . . .
H95A H 0.5861 0.3557 0.1077 0.176 Uiso 1 1 calc R . .
H95B H 0.6049 0.4102 0.1390 0.176 Uiso 1 1 calc R . .
C96 C 0.6779(8) 0.4051(4) 0.0869(4) 0.230(6) Uani 1 1 d . . .
H96A H 0.7110 0.4377 0.0996 0.345 Uiso 1 1 calc R . .
H96B H 0.6357 0.4172 0.0613 0.345 Uiso 1 1 calc R . .
H96C H 0.7175 0.3777 0.0757 0.345 Uiso 1 1 calc R . .
C97 C 0.7647(3) 0.3202(2) 0.25410(18) 0.0852(15) Uani 1 1 d . . .
H97A H 0.8046 0.3276 0.2306 0.102 Uiso 1 1 calc R . .
H97B H 0.7958 0.2963 0.2784 0.102 Uiso 1 1 calc R . .
C98 C 0.7423(3) 0.3758(2) 0.2757(2) 0.0991(18) Uani 1 1 d . . .
H98A H 0.7098 0.3995 0.2518 0.119 Uiso 1 1 calc R . .
H98B H 0.7045 0.3686 0.3003 0.119 Uiso 1 1 calc R . .
C99 C 0.8199(3) 0.40591(18) 0.29552(13) 0.0653(11) Uani 1 1 d . . .
H99A H 0.8612 0.4078 0.2721 0.078 Uiso 1 1 calc R . .
H99B H 0.8477 0.3842 0.3221 0.078 Uiso 1 1 calc R . .
C100 C 0.8032(2) 0.46490(16) 0.31165(12) 0.0579(10) Uani 1 1 d . . .
H10A H 0.7699 0.4857 0.2866 0.087 Uiso 1 1 calc R . .
H10B H 0.8586 0.4839 0.3203 0.087 Uiso 1 1 calc R . .
H10C H 0.7704 0.4633 0.3385 0.087 Uiso 1 1 calc R . .
C101 C 0.6293(3) 0.2735(3) 0.2686(3) 0.122(3) Uani 1 1 d . . .
H10D H 0.5989 0.3081 0.2765 0.146 Uiso 1 1 calc R . .
H10E H 0.5847 0.2469 0.2549 0.146 Uiso 1 1 calc R . .
C102 C 0.6723(5) 0.2482(4) 0.3130(3) 0.163(3) Uani 1 1 d . . .
H10F H 0.7047 0.2146 0.3048 0.196 Uiso 1 1 calc R . .
H10G H 0.7153 0.2756 0.3271 0.196 Uiso 1 1 calc R . .
C103 C 0.6202(5) 0.2323(5) 0.3471(3) 0.204(5) Uani 1 1 d . . .
H10H H 0.5858 0.2657 0.3538 0.244 Uiso 1 1 calc R . .
H10I H 0.5787 0.2041 0.3328 0.244 Uiso 1 1 calc R . .
C104 C 0.6547(5) 0.2105(4) 0.3897(3) 0.170(4) Uani 1 1 d . . .
H10J H 0.6075 0.1981 0.4070 0.255 Uiso 1 1 calc R . .
H10K H 0.6887 0.2395 0.4073 0.255 Uiso 1 1 calc R . .
H10L H 0.6921 0.1785 0.3847 0.255 Uiso 1 1 calc R . .
Cl1 Cl 0.91067(5) 0.07481(3) 0.17057(3) 0.03815(19) Uani 1 1 d . . .
Cl2 Cl 0.45668(5) 0.08605(3) 0.17837(3) 0.0393(2) Uani 1 1 d . . .
F1 F 0.9294(2) 0.24069(10) 0.39960(7) 0.0883(8) Uani 1 1 d . . .
F2 F 1.07265(18) -0.02615(11) 0.39951(8) 0.0880(8) Uani 1 1 d . . .
F3 F 0.6199(3) -0.03101(12) 0.42104(9) 0.1373(15) Uani 1 1 d . . .
F4 F 0.36552(15) 0.23134(10) 0.39538(6) 0.0664(6) Uani 1 1 d . . .
N1 N 0.65041(15) 0.15142(9) 0.06296(8) 0.0307(5) Uani 1 1 d . . .
N2 N 0.78281(15) 0.06611(9) 0.05965(8) 0.0287(5) Uani 1 1 d . . .
H2N H 0.7273 0.0669 0.0632 0.072(13) Uiso 1 1 calc R . .
N3 N 0.64695(14) -0.01703(9) 0.06628(7) 0.0276(5) Uani 1 1 d . . .
N4 N 0.51400(15) 0.06804(9) 0.06446(7) 0.0289(5) Uani 1 1 d . . .
H4N H 0.5709 0.0677 0.0660 0.035 Uiso 1 1 calc R . .
N5 N 0.92594(16) 0.20537(10) 0.13628(8) 0.0346(6) Uani 1 1 d . . .
H5N H 0.9200 0.1687 0.1359 0.042 Uiso 1 1 calc R . .
N6 N 0.93813(15) 0.19451(10) 0.21459(8) 0.0339(6) Uani 1 1 d . . .
H6N H 0.9410 0.1587 0.2076 0.041 Uiso 1 1 calc R . .
N7 N 0.92039(15) -0.06734(10) 0.13909(8) 0.0349(6) Uani 1 1 d . . .
H7N H 0.8945 -0.0345 0.1363 0.042 Uiso 1 1 calc R . .
N8 N 0.94832(16) -0.04114(10) 0.21442(8) 0.0364(6) Uani 1 1 d . . .
H8N H 0.9200 -0.0109 0.2042 0.044 Uiso 1 1 calc R . .
N9 N 0.43483(15) -0.05080(10) 0.16332(8) 0.0322(5) Uani 1 1 d . . .
H9N H 0.4373 -0.0146 0.1576 0.039 Uiso 1 1 calc R . .
N10 N 0.49127(15) -0.02675(10) 0.23647(8) 0.0317(5) Uani 1 1 d . . .
H10N H 0.4891 0.0072 0.2245 0.038 Uiso 1 1 calc R . .
N11 N 0.41536(16) 0.21773(10) 0.13395(8) 0.0361(6) Uani 1 1 d . . .
H11N H 0.4398 0.1844 0.1355 0.043 Uiso 1 1 calc R . .
N12 N 0.41782(15) 0.20657(10) 0.21182(8) 0.0339(6) Uani 1 1 d . . .
H12N H 0.4377 0.1732 0.2055 0.041 Uiso 1 1 calc R . .
N13 N 0.19796(19) 0.06301(14) 0.22522(15) 0.0747(11) Uani 1 1 d . B .
N14 N 0.6875(2) 0.28831(18) 0.23168(15) 0.0882(13) Uani 1 1 d . . .
O1 O 0.93533(14) 0.28285(8) 0.18316(7) 0.0419(5) Uani 1 1 d . . .
O2 O 0.98949(16) -0.12760(9) 0.19265(8) 0.0548(6) Uani 1 1 d . . .
O3 O 0.45961(14) -0.11838(8) 0.21904(7) 0.0423(5) Uani 1 1 d . . .
O4 O 0.38515(15) 0.29257(9) 0.17913(7) 0.0450(5) Uani 1 1 d . . .

loop_
_atom_site_aniso_label
_atom_site_aniso_U_11
_atom_site_aniso_U_22
_atom_site_aniso_U_33
_atom_site_aniso_U_23
_atom_site_aniso_U_13
_atom_site_aniso_U_12
C1 0.0432(18) 0.0319(16) 0.0263(15) -0.0008(12) 0.0080(13) 0.0017(14)
C2 0.050(2) 0.0292(16) 0.0426(18) -0.0013(13) 0.0093(15) 0.0054(14)
C3 0.051(2) 0.0274(16) 0.0451(18) -0.0044(13) 0.0112(15) -0.0060(14)
C4 0.0421(18) 0.0280(15) 0.0262(15) -0.0017(12) 0.0051(12) -0.0068(13)
C5 0.0379(17) 0.0294(16) 0.0260(15) -0.0045(12) 0.0045(12) -0.0090(13)
C6 0.0345(16) 0.0318(16) 0.0261(15) -0.0031(12) 0.0017(12) -0.0110(13)
C7 0.0316(16) 0.0349(17) 0.0339(16) -0.0012(13) 0.0039(12) -0.0104(13)
C8 0.0304(16) 0.0350(17) 0.0376(17) 0.0002(13) 0.0043(13) -0.0036(13)
C9 0.0272(15) 0.0288(15) 0.0278(15) -0.0014(11) 0.0023(11) -0.0033(12)
C10 0.0296(15) 0.0276(15) 0.0299(15) -0.0002(12) 0.0009(12) -0.0019(12)
C11 0.0274(15) 0.0263(14) 0.0301(15) -0.0013(11) 0.0049(12) -0.0024(12)
C12 0.0344(17) 0.0268(15) 0.0382(17) -0.0004(12) 0.0083(13) -0.0031(13)
C13 0.0352(17) 0.0311(16) 0.0324(16) -0.0004(12) 0.0079(13) -0.0087(13)
C14 0.0313(15) 0.0306(15) 0.0243(14) -0.0016(11) 0.0062(12) -0.0075(12)
C15 0.0294(15) 0.0348(16) 0.0231(14) -0.0032(12) 0.0059(11) -0.0078(13)
C16 0.0293(16) 0.0371(17) 0.0269(15) -0.0017(12) 0.0066(12) -0.0041(13)
C17 0.0280(16) 0.0447(19) 0.0362(17) 0.0000(14) 0.0052(13) -0.0060(14)
C18 0.0335(17) 0.0432(18) 0.0339(17) 0.0012(13) 0.0056(13) 0.0041(14)
C19 0.0313(16) 0.0357(17) 0.0278(15) 0.0014(12) 0.0058(12) 0.0039(13)
C20 0.0358(17) 0.0353(17) 0.0272(15) 0.0005(12) 0.0081(12) 0.0042(13)
C21 0.0387(17) 0.0239(15) 0.0399(17) -0.0028(12) 0.0108(13) -0.0055(13)
C22 0.054(2) 0.0365(17) 0.0350(17) -0.0028(14) 0.0079(15) -0.0092(15)
C23 0.071(2) 0.0340(18) 0.0411(19) 0.0005(14) 0.0164(17) -0.0111(17)
C24 0.061(2) 0.0331(17) 0.051(2) -0.0027(15) 0.0187(17) -0.0166(16)
C25 0.0416(18) 0.0350(17) 0.0475(19) -0.0090(14) 0.0116(15) -0.0120(14)
C26 0.0342(16) 0.0295(15) 0.0357(17) -0.0054(12) 0.0072(13) -0.0056(13)
C27 0.0299(16) 0.0304(17) 0.0363(17) -0.0040(13) 0.0014(12) -0.0054(13)
C28 0.0303(16) 0.0338(16) 0.0382(17) -0.0036(13) 0.0061(13) 0.0009(13)
C29 0.0445(19) 0.0346(17) 0.0393(18) -0.0018(14) 0.0048(14) -0.0002(14)
C30 0.073(3) 0.0407(19) 0.041(2) -0.0110(15) 0.0071(17) -0.0043(18)
C31 0.084(3) 0.056(2) 0.037(2) -0.0077(17) 0.0215(18) -0.001(2)
C32 0.073(3) 0.047(2) 0.050(2) 0.0000(17) 0.0271(19) -0.0058(19)
C33 0.047(2) 0.0380(18) 0.049(2) -0.0048(15) 0.0132(15) -0.0056(15)
C34 0.0301(16) 0.0301(16) 0.0434(18) 0.0000(13) 0.0100(13) -0.0081(13)
C35 0.0391(18) 0.0320(17) 0.0447(18) -0.0034(14) 0.0107(14) -0.0068(14)
C36 0.0444(19) 0.0322(17) 0.054(2) -0.0100(15) 0.0165(16) -0.0077(15)
C37 0.0393(19) 0.0339(17) 0.067(2) -0.0065(16) 0.0161(17) 0.0017(15)
C38 0.0373(18) 0.0336(17) 0.059(2) -0.0046(15) -0.0023(15) 0.0039(14)
C39 0.0288(16) 0.0281(15) 0.0472(19) -0.0018(13) 0.0059(14) -0.0038(13)
C40 0.0315(16) 0.0280(16) 0.0472(19) 0.0006(14) -0.0012(14) -0.0022(13)
C41 0.0343(17) 0.0313(16) 0.0424(18) 0.0044(13) 0.0043(14) -0.0017(13)
C42 0.0402(18) 0.0377(18) 0.0454(19) 0.0024(14) 0.0059(15) -0.0008(15)
C43 0.051(2) 0.051(2) 0.049(2) 0.0073(17) -0.0006(16) 0.0087(17)
C44 0.073(3) 0.063(3) 0.042(2) 0.0000(18) 0.0000(18) -0.001(2)
C45 0.083(3) 0.047(2) 0.051(2) -0.0021(17) 0.010(2) 0.012(2)
C46 0.060(2) 0.0364(18) 0.047(2) 0.0033(15) 0.0037(17) 0.0047(16)
C47 0.0278(15) 0.0344(16) 0.0325(16) -0.0005(13) 0.0066(12) -0.0039(13)
C48 0.0436(19) 0.0452(19) 0.0336(17) -0.0038(14) 0.0099(14) -0.0143(15)
C49 0.0398(18) 0.053(2) 0.0373(18) -0.0081(15) 0.0044(14) -0.0207(16)
C50 0.0430(19) 0.0447(19) 0.0419(19) -0.0008(15) 0.0061(15) -0.0196(15)
C51 0.0389(18) 0.0417(18) 0.0341(17) 0.0036(14) 0.0068(13) -0.0102(14)
C52 0.0295(15) 0.0335(16) 0.0327(16) 0.0007(12) 0.0046(12) -0.0044(13)
C53 0.0298(15) 0.0326(17) 0.0304(16) 0.0006(13) 0.0068(12) -0.0017(13)
C54 0.0381(17) 0.0354(17) 0.0351(17) -0.0003(13) -0.0001(13) 0.0005(14)
C55 0.0440(19) 0.0372(18) 0.0368(18) 0.0012(14) 0.0012(14) -0.0024(14)
C56 0.083(3) 0.050(2) 0.043(2) 0.0086(17) -0.0099(19) -0.008(2)
C57 0.145(5) 0.070(3) 0.040(2) 0.002(2) -0.030(3) -0.014(3)
C58 0.186(6) 0.048(3) 0.051(3) -0.008(2) -0.032(3) -0.012(3)
C59 0.104(3) 0.038(2) 0.045(2) 0.0002(16) -0.017(2) -0.004(2)
C60 0.0446(19) 0.0344(17) 0.0366(17) 0.0053(13) 0.0040(14) 0.0042(14)
C61 0.084(3) 0.059(2) 0.038(2) 0.0059(17) 0.0114(18) 0.023(2)
C62 0.108(4) 0.081(3) 0.042(2) 0.013(2) 0.001(2) 0.049(3)
C63 0.089(3) 0.071(3) 0.058(3) 0.015(2) 0.005(2) 0.046(2)
C64 0.062(2) 0.055(2) 0.044(2) 0.0038(16) 0.0101(17) 0.0250(19)
C65 0.0359(17) 0.0378(17) 0.0351(17) 0.0049(13) 0.0069(13) 0.0048(14)
C66 0.0309(16) 0.0357(18) 0.0362(17) 0.0017(13) 0.0092(13) -0.0028(13)
C67 0.0275(15) 0.0370(17) 0.0353(16) -0.0032(13) 0.0051(12) -0.0092(13)
C68 0.0319(17) 0.0403(18) 0.0454(19) -0.0018(14) 0.0100(14) -0.0056(14)
C69 0.0396(19) 0.049(2) 0.045(2) -0.0105(16) 0.0079(15) -0.0069(16)
C70 0.053(2) 0.061(2) 0.0289(17) -0.0113(16) 0.0047(15) -0.0172(18)
C71 0.071(3) 0.051(2) 0.0359(19) 0.0025(16) -0.0004(17) -0.0036(19)
C72 0.058(2) 0.0379(18) 0.0376(19) -0.0025(14) 0.0016(15) -0.0039(16)
C73 0.034(2) 0.066(3) 0.092(3) -0.013(2) 0.0121(19) -0.0020(18)
C74 0.044(2) 0.085(3) 0.084(3) 0.001(3) 0.025(2) 0.003(2)
C75 0.041(3) 0.049(3) 0.096(4) -0.002(3) 0.015(3) -0.002(2)
C76 0.046(3) 0.070(4) 0.115(5) 0.004(3) 0.023(3) -0.007(3)
C75' 0.09(2) 0.19(4) 0.11(2) 0.05(2) -0.028(16) -0.05(2)
C76' 0.13(3) 0.14(3) 0.13(3) 0.01(2) -0.08(2) -0.02(2)
C77 0.037(2) 0.069(3) 0.180(5) -0.027(3) 0.036(3) -0.006(2)
C78 0.063(5) 0.081(5) 0.097(10) -0.033(6) 0.017(5) -0.011(4)
C79 0.063(5) 0.136(10) 0.108(10) -0.058(9) 0.038(8) -0.011(5)
C80 0.089(7) 0.151(11) 0.147(13) -0.093(12) 0.016(8) -0.012(7)
C78' 0.034(7) 0.077(10) 0.030(10) -0.023(7) -0.005(6) 0.008(6)
C79' 0.033(8) 0.065(10) 0.063(14) -0.028(11) 0.032(10) -0.004(6)
C80' 0.036(9) 0.102(15) 0.094(17) -0.074(15) 0.008(10) 0.017(8)
C81 0.0241(18) 0.059(2) 0.120(4) 0.014(2) 0.007(2) -0.0043(17)
C82 0.0290(19) 0.082(3) 0.100(3) 0.029(3) -0.004(2) -0.008(2)
C83 0.039(2) 0.093(3) 0.080(3) 0.036(2) -0.013(2) -0.018(2)
C84 0.057(3) 0.123(4) 0.074(3) 0.036(3) -0.017(2) -0.035(3)
C85 0.028(5) 0.063(6) 0.065(7) 0.010(6) 0.002(6) 0.007(4)
C86 0.034(4) 0.070(5) 0.067(6) -0.011(4) 0.004(4) 0.002(3)
C87 0.035(5) 0.060(10) 0.106(15) 0.004(12) -0.002(9) 0.009(5)
C88 0.070(7) 0.113(10) 0.094(9) 0.030(7) 0.012(6) 0.000(6)
C85' 0.024(5) 0.052(6) 0.086(10) 0.011(8) 0.004(7) -0.014(4)
C86' 0.029(4) 0.053(5) 0.088(8) -0.008(5) 0.006(4) 0.001(4)
C87' 0.043(8) 0.052(8) 0.094(17) -0.005(12) 0.010(11) -0.007(6)
C88' 0.047(5) 0.062(8) 0.105(8) -0.016(6) 0.013(5) -0.002(5)
C89 0.038(2) 0.091(3) 0.088(3) -0.039(2) 0.011(2) 0.003(2)
C90 0.046(2) 0.103(3) 0.060(2) -0.022(2) 0.0122(18) -0.011(2)
C91 0.052(3) 0.080(3) 0.107(4) -0.019(3) 0.008(2) -0.002(2)
C92 0.101(4) 0.097(4) 0.127(5) 0.003(4) -0.042(4) -0.040(3)
C93 0.048(3) 0.108(4) 0.137(5) -0.069(4) -0.016(3) 0.015(3)
C94 0.110(5) 0.081(4) 0.142(5) -0.036(4) -0.031(4) 0.035(4)
C95 0.196(8) 0.062(4) 0.174(7) -0.031(4) -0.022(6) 0.025(5)
C96 0.326(16) 0.098(6) 0.263(13) 0.056(7) 0.021(11) 0.079(8)
C97 0.041(2) 0.099(4) 0.113(4) -0.058(3) -0.003(2) 0.003(2)
C98 0.050(3) 0.104(4) 0.141(5) -0.068(4) 0.001(3) -0.003(3)
C99 0.058(2) 0.087(3) 0.050(2) -0.018(2) 0.0041(18) -0.024(2)
C100 0.061(2) 0.069(3) 0.043(2) -0.0011(18) 0.0020(17) -0.024(2)
C101 0.063(3) 0.158(6) 0.149(6) -0.102(5) 0.033(4) -0.020(4)
C102 0.126(6) 0.178(8) 0.195(9) -0.068(7) 0.063(7) 0.001(6)
C103 0.109(6) 0.402(16) 0.104(5) -0.103(8) 0.028(5) 0.054(8)
C104 0.130(6) 0.231(10) 0.149(7) -0.084(7) 0.018(5) 0.026(6)
Cl1 0.0476(5) 0.0255(4) 0.0414(4) -0.0012(3) 0.0053(3) -0.0007(3)
Cl2 0.0507(5) 0.0284(4) 0.0390(4) 0.0026(3) 0.0055(3) -0.0011(3)
F1 0.153(2) 0.0773(16) 0.0406(12) -0.0136(11) 0.0351(14) -0.0108(16)
F2 0.118(2) 0.0936(18) 0.0484(14) -0.0077(12) -0.0091(13) 0.0190(16)
F3 0.256(4) 0.089(2) 0.0494(16) -0.0006(14) -0.058(2) -0.012(2)
F4 0.0831(16) 0.0839(15) 0.0325(11) -0.0125(10) 0.0080(10) -0.0094(12)
N1 0.0338(13) 0.0293(13) 0.0296(13) -0.0026(10) 0.0059(10) -0.0018(11)
N2 0.0268(13) 0.0274(13) 0.0318(13) -0.0018(10) 0.0032(10) -0.0043(10)
N3 0.0257(12) 0.0301(13) 0.0271(12) 0.0011(10) 0.0035(9) -0.0040(10)
N4 0.0264(12) 0.0311(13) 0.0305(13) -0.0001(10) 0.0085(10) -0.0012(10)
N5 0.0450(15) 0.0243(12) 0.0348(14) -0.0037(10) 0.0051(11) -0.0093(11)
N6 0.0395(14) 0.0255(13) 0.0368(14) -0.0042(11) 0.0051(11) 0.0006(11)
N7 0.0311(13) 0.0274(13) 0.0451(15) -0.0016(11) -0.0004(11) 0.0024(11)
N8 0.0385(14) 0.0283(13) 0.0421(15) 0.0022(11) 0.0034(11) 0.0041(11)
N9 0.0389(14) 0.0283(13) 0.0293(13) 0.0015(10) 0.0038(10) -0.0057(11)
N10 0.0338(13) 0.0271(13) 0.0336(14) 0.0016(10) 0.0009(10) -0.0003(11)
N11 0.0373(14) 0.0387(14) 0.0336(14) 0.0039(11) 0.0093(11) 0.0102(12)
N12 0.0350(14) 0.0331(13) 0.0348(14) -0.0007(11) 0.0094(11) 0.0030(11)
N13 0.0271(16) 0.057(2) 0.142(3) -0.003(2) 0.0191(18) -0.0019(15)
N14 0.0305(17) 0.112(3) 0.121(3) -0.069(3) 0.001(2) 0.0093(19)
O1 0.0568(14) 0.0280(12) 0.0410(12) -0.0069(9) 0.0053(10) -0.0070(10)
O2 0.0690(17) 0.0305(13) 0.0599(15) -0.0021(11) -0.0146(12) 0.0123(12)
O3 0.0578(14) 0.0298(12) 0.0383(12) 0.0025(9) 0.0010(10) -0.0033(10)
O4 0.0596(15) 0.0302(12) 0.0469(13) 0.0008(10) 0.0136(11) 0.0015(11)

loop_
_atom_type_symbol
_atom_type_description
_atom_type_scat_dispersion_real
_atom_type_scat_dispersion_imag
_atom_type_scat_source
C C 0.0033 0.0016 'International Tables Vol C Tables 4.2.6.8 and 6.1.1.4'
H H 0.0000 0.0000 'International Tables Vol C Tables 4.2.6.8 and 6.1.1.4'
N N 0.0061 0.0033 'International Tables Vol C Tables 4.2.6.8 and 6.1.1.4'
O O 0.0106 0.0060 'International Tables Vol C Tables 4.2.6.8 and 6.1.1.4'
F F 0.0171 0.0103 'International Tables Vol C Tables 4.2.6.8 and 6.1.1.4'
Cl Cl 0.1484 0.1585 'International Tables Vol C Tables 4.2.6.8 and 6.1.1.4'

loop_
_geom_angle_atom_site_label_1
_geom_angle_atom_site_label_2
_geom_angle_atom_site_label_3
_geom_angle
N1 C1 C20 125.8(3)
N1 C1 C2 110.8(3)
C20 C1 C2 123.3(3)
C3 C2 C1 106.9(3)
C3 C2 H2 126.6
C1 C2 H2 126.6
C2 C3 C4 106.8(3)
C2 C3 H3 126.6
C4 C3 H3 126.6
N1 C4 C5 126.2(2)
N1 C4 C3 110.2(3)
C5 C4 C3 123.4(3)
C6 C5 C4 125.1(3)
C6 C5 C21 118.8(3)
C4 C5 C21 116.0(2)
N2 C6 C5 126.1(3)
N2 C6 C7 107.0(2)
C5 C6 C7 127.0(3)
C8 C7 C6 108.0(3)
C8 C7 H7 126.0
C6 C7 H7 126.0
C7 C8 C9 108.1(3)
C7 C8 H8 125.9
C9 C8 H8 125.9
N2 C9 C10 126.1(2)
N2 C9 C8 106.6(2)
C10 C9 C8 127.3(3)
C9 C10 C11 125.8(3)
C9 C10 C34 117.6(2)
C11 C10 C34 116.5(2)
N3 C11 C10 125.9(2)
N3 C11 C12 111.0(2)
C10 C11 C12 123.1(2)
C13 C12 C11 106.6(3)
C13 C12 H12 126.7
C11 C12 H12 126.7
C12 C13 C14 106.9(2)
C12 C13 H13 126.6
C14 C13 H13 126.6
N3 C14 C15 125.8(3)
N3 C14 C13 110.4(2)
C15 C14 C13 123.8(2)
C16 C15 C14 125.1(2)
C16 C15 C47 118.1(2)
C14 C15 C47 116.8(2)
N4 C16 C15 125.9(2)
N4 C16 C17 106.5(2)
C15 C16 C17 127.6(3)
C18 C17 C16 108.4(3)
C18 C17 H17 125.8
C16 C17 H17 125.8
C17 C18 C19 108.2(3)
C17 C18 H18 125.9
C19 C18 H18 125.9
N4 C19 C20 125.9(3)
N4 C19 C18 106.7(2)
C20 C19 C18 127.3(3)
C19 C20 C1 125.7(3)
C19 C20 C60 116.7(3)
C1 C20 C60 117.6(3)
C22 C21 C26 118.8(3)
C22 C21 C5 119.3(3)
C26 C21 C5 121.8(2)
C23 C22 C21 121.1(3)
C23 C22 H22 119.5
C21 C22 H22 119.5
C24 C23 C22 119.9(3)
C24 C23 H23 120.1
C22 C23 H23 120.1
C25 C24 C23 120.3(3)
C25 C24 H24 119.9
C23 C24 H24 119.9
C24 C25 C26 120.8(3)
C24 C25 H25 119.6
C26 C25 H25 119.6
C25 C26 C21 119.2(3)
C25 C26 N5 121.6(3)
C21 C26 N5 119.2(2)
O1 C27 N6 124.2(3)
O1 C27 N5 123.6(3)
N6 C27 N5 112.1(2)
C33 C28 C29 119.3(3)
C33 C28 N6 117.6(3)
C29 C28 N6 123.1(3)
C30 C29 C28 119.7(3)
C30 C29 H29 120.2
C28 C29 H29 120.2
C29 C30 C31 119.1(3)
C29 C30 H30 120.4
C31 C30 H30 120.4
F1 C31 C32 119.4(3)
F1 C31 C30 118.3(3)
C32 C31 C30 122.3(3)
C31 C32 C33 118.7(3)
C31 C32 H32 120.6
C33 C32 H32 120.6
C32 C33 C28 120.9(3)
C32 C33 H33 119.6
C28 C33 H33 119.6
C35 C34 C39 119.1(3)
C35 C34 C10 119.0(3)
C39 C34 C10 121.7(3)
C36 C35 C34 121.4(3)
C36 C35 H35 119.3
C34 C35 H35 119.3
C37 C36 C35 118.9(3)
C37 C36 H36 120.6
C35 C36 H36 120.6
C36 C37 C38 121.0(3)
C36 C37 H37 119.5
C38 C37 H37 119.5
C37 C38 C39 120.6(3)
C37 C38 H38 119.7
C39 C38 H38 119.7
C38 C39 C34 119.0(3)
C38 C39 N7 122.5(3)
C34 C39 N7 118.5(3)
O2 C40 N8 123.1(3)
O2 C40 N7 124.2(3)
N8 C40 N7 112.6(3)
C42 C41 C46 119.1(3)
C42 C41 N8 124.5(3)
C46 C41 N8 116.4(3)
C43 C42 C41 120.0(3)
C43 C42 H42 120.0
C41 C42 H42 120.0
C44 C43 C42 119.1(3)
C44 C43 H43 120.4
C42 C43 H43 120.4
C43 C44 F2 118.8(3)
C43 C44 C45 122.4(3)
F2 C44 C45 118.7(3)
C44 C45 C46 118.3(3)
C44 C45 H45 120.9
C46 C45 H45 120.9
C45 C46 C41 121.0(3)
C45 C46 H46 119.5
C41 C46 H46 119.5
C52 C47 C48 119.2(3)
C52 C47 C15 120.9(2)
C48 C47 C15 119.8(2)
C49 C48 C47 120.8(3)
C49 C48 H48 119.6
C47 C48 H48 119.6
C48 C49 C50 119.8(3)
C48 C49 H49 120.1
C50 C49 H49 120.1
C51 C50 C49 119.9(3)
C51 C50 H50 120.1
C49 C50 H50 120.1
C50 C51 C52 120.9(3)
C50 C51 H51 119.5
C52 C51 H51 119.5
C47 C52 C51 119.4(3)
C47 C52 N9 119.7(2)
C51 C52 N9 120.9(2)
O3 C53 N10 124.2(3)
O3 C53 N9 122.8(3)
N10 C53 N9 113.0(2)
C59 C54 C55 119.1(3)
C59 C54 N10 116.8(3)
C55 C54 N10 124.1(3)
C56 C55 C54 119.7(3)
C56 C55 H55 120.2
C54 C55 H55 120.2
C57 C56 C55 119.4(3)
C57 C56 H56 120.3
C55 C56 H56 120.3
C56 C57 F3 118.7(4)
C56 C57 C58 122.4(4)
F3 C57 C58 118.9(4)
C57 C58 C59 118.6(4)
C57 C58 H58 120.7
C59 C58 H58 120.7
C58 C59 C54 120.8(3)
C58 C59 H59 119.6
C54 C59 H59 119.6
C61 C60 C65 118.8(3)
C61 C60 C20 118.7(3)
C65 C60 C20 122.5(3)
C62 C61 C60 121.5(3)
C62 C61 H61 119.2
C60 C61 H61 119.2
C61 C62 C63 118.9(3)
C61 C62 H62 120.6
C63 C62 H62 120.6
C64 C63 C62 121.4(3)
C64 C63 H63 119.3
C62 C63 H63 119.3
C63 C64 C65 119.7(3)
C63 C64 H64 120.2
C65 C64 H64 120.2
C64 C65 C60 119.7(3)
C64 C65 N11 122.0(3)
C60 C65 N11 118.3(3)
O4 C66 N11 124.3(3)
O4 C66 N12 123.9(3)
N11 C66 N12 111.7(3)
C72 C67 C68 118.8(3)
C72 C67 N12 116.7(3)
C68 C67 N12 124.5(3)
C67 C68 C69 119.7(3)
C67 C68 H68 120.1
C69 C68 H68 120.1
C70 C69 C68 119.5(3)
C70 C69 H69 120.3
C68 C69 H69 120.3
C69 C70 C71 122.4(3)
C69 C70 F4 118.7(3)
C71 C70 F4 118.9(3)
C70 C71 C72 118.6(3)
C70 C71 H71 120.7
C72 C71 H71 120.7
C67 C72 C71 121.1(3)
C67 C72 H72 119.4
C71 C72 H72 119.4
C74 C73 N13 117.3(3)
C74 C73 H73A 108.0
N13 C73 H73A 108.0
C74 C73 H73B 108.0
N13 C73 H73B 108.0
H73A C73 H73B 107.2
C75' C74 C75 100.7(17)
C75' C74 C73 136.7(15)
C75 C74 C73 119.0(4)
C75' C74 H74A 38.8
C75 C74 H74A 107.6
C73 C74 H74A 107.6
C75' C74 H74B 73.2
C75 C74 H74B 107.6
C73 C74 H74B 107.6
H74A C74 H74B 107.0
C74 C75 C76 113.2(5)
C74 C75 H75A 108.9
C76 C75 H75A 108.9
C74 C75 H75B 108.9
C76 C75 H75B 108.9
H75A C75 H75B 107.7
C74 C75' C76' 118(3)
C74 C75' H75C 107.8
C76' C75' H75C 107.8
C74 C75' H75D 107.8
C76' C75' H75D 107.8
H75C C75' H75D 107.2
C75' C76' H76D 109.5
C75' C76' H76E 109.5
H76D C76' H76E 109.5
C75' C76' H76F 109.5
H76D C76' H76F 109.5
H76E C76' H76F 109.5
C78' C77 N13 105.6(8)
C78' C77 C78 30.9(8)
N13 C77 C78 117.9(4)
C78' C77 H77A 137.2
N13 C77 H77A 107.8
C78 C77 H77A 107.8
C78' C77 H77B 86.7
N13 C77 H77B 107.8
C78 C77 H77B 107.8
H77A C77 H77B 107.2
C79 C78 C77 112.4(7)
C79 C78 H78A 109.1
C77 C78 H78A 109.1
C79 C78 H78B 109.1
C77 C78 H78B 109.1
H78A C78 H78B 107.9
C78 C79 C80 110.1(11)
C78 C79 H79A 109.6
C80 C79 H79A 109.6
C78 C79 H79B 109.6
C80 C79 H79B 109.6
H79A C79 H79B 108.1
C77 C78' C79' 100.5(16)
C77 C78' H78C 111.7
C79' C78' H78C 111.7
C77 C78' H78D 111.7
C79' C78' H78D 111.7
H78C C78' H78D 109.4
C80' C79' C78' 114.0(18)
C80' C79' H79C 108.7
C78' C79' H79C 108.7
C80' C79' H79D 108.7
C78' C79' H79D 108.7
H79C C79' H79D 107.6
C79' C80' H80D 109.5
C79' C80' H80E 109.5
H80D C80' H80E 109.5
C79' C80' H80F 109.5
H80D C80' H80F 109.5
H80E C80' H80F 109.5
C82 C81 N13 115.8(3)
C82 C81 H81A 108.3
N13 C81 H81A 108.3
C82 C81 H81B 108.3
N13 C81 H81B 108.3
H81A C81 H81B 107.4
C81 C82 C83 109.8(3)
C81 C82 H82A 109.7
C83 C82 H82A 109.7
C81 C82 H82B 109.7
C83 C82 H82B 109.7
H82A C82 H82B 108.2
C82 C83 C84 113.0(3)
C82 C83 H83A 109.0
C84 C83 H83A 109.0
C82 C83 H83B 109.0
C84 C83 H83B 109.0
H83A C83 H83B 107.8
C83 C84 H84A 109.5
C83 C84 H84B 109.5
H84A C84 H84B 109.5
C83 C84 H84C 109.5
H84A C84 H84C 109.5
H84B C84 H84C 109.5
N13 C85 C86 111.8(9)
N13 C85 H85A 109.3
C86 C85 H85A 109.3
N13 C85 H85B 109.3
C86 C85 H85B 109.3
H85A C85 H85B 107.9
C87 C86 C85 111.5(10)
C87 C86 H86A 109.3
C85 C86 H86A 109.3
C87 C86 H86B 109.3
C85 C86 H86B 109.3
H86A C86 H86B 108.0
C88 C87 C86 112.1(17)
C88 C87 H87A 109.2
C86 C87 H87A 109.2
C88 C87 H87B 109.2
C86 C87 H87B 109.2
H87A C87 H87B 107.9
C86' C85' N13 118.7(9)
C86' C85' H85C 107.6
N13 C85' H85C 107.6
C86' C85' H85D 107.6
N13 C85' H85D 107.6
H85C C85' H85D 107.1
C85' C86' C87' 110.7(11)
C85' C86' H86C 109.5
C87' C86' H86C 109.5
C85' C86' H86D 109.5
C87' C86' H86D 109.5
H86C C86' H86D 108.1
C86' C87' C88' 113.4(16)
C86' C87' H87C 108.9
C88' C87' H87C 108.9
C86' C87' H87D 108.9
C88' C87' H87D 108.9
H87C C87' H87D 107.7
C87' C88' H88D 109.5
C87' C88' H88E 109.5
H88D C88' H88E 109.5
C87' C88' H88F 109.5
H88D C88' H88F 109.5
H88E C88' H88F 109.5
N14 C89 C90 116.4(3)
N14 C89 H89A 108.2
C90 C89 H89A 108.2
N14 C89 H89B 108.2
C90 C89 H89B 108.2
H89A C89 H89B 107.3
C89 C90 C91 111.4(4)
C89 C90 H90A 109.3
C91 C90 H90A 109.3
C89 C90 H90B 109.3
C91 C90 H90B 109.3
H90A C90 H90B 108.0
C92 C91 C90 109.5(4)
C92 C91 H91A 109.8
C90 C91 H91A 109.8
C92 C91 H91B 109.8
C90 C91 H91B 109.8
H91A C91 H91B 108.2
C91 C92 H92A 109.5
C91 C92 H92B 109.5
H92A C92 H92B 109.5
C91 C92 H92C 109.5
H92A C92 H92C 109.5
H92B C92 H92C 109.5
C94 C93 N14 115.5(4)
C94 C93 H93A 108.4
N14 C93 H93A 108.4
C94 C93 H93B 108.4
N14 C93 H93B 108.4
H93A C93 H93B 107.5
C93 C94 C95 113.6(6)
C93 C94 H94A 108.9
C95 C94 H94A 108.9
C93 C94 H94B 108.9
C95 C94 H94B 108.9
H94A C94 H94B 107.7
C96 C95 C94 116.8(8)
C96 C95 H95A 108.1
C94 C95 H95A 108.1
C96 C95 H95B 108.1
C94 C95 H95B 108.1
H95A C95 H95B 107.3
C95 C96 H96A 109.5
C95 C96 H96B 109.5
H96A C96 H96B 109.5
C95 C96 H96C 109.5
H96A C96 H96C 109.5
H96B C96 H96C 109.5
N14 C97 C98 114.1(3)
N14 C97 H97A 108.7
C98 C97 H97A 108.7
N14 C97 H97B 108.7
C98 C97 H97B 108.7
H97A C97 H97B 107.6
C99 C98 C97 111.9(4)
C99 C98 H98A 109.2
C97 C98 H98A 109.2
C99 C98 H98B 109.2
C97 C98 H98B 109.2
H98A C98 H98B 107.9
C98 C99 C100 114.6(4)
C98 C99 H99A 108.6
C100 C99 H99A 108.6
C98 C99 H99B 108.6
C100 C99 H99B 108.6
H99A C99 H99B 107.6
C99 C100 H10A 109.5
C99 C100 H10B 109.5
H10A C100 H10B 109.5
C99 C100 H10C 109.5
H10A C100 H10C 109.5
H10B C100 H10C 109.5
C102 C101 N14 117.1(5)
C102 C101 H10D 108.0
N14 C101 H10D 108.0
C102 C101 H10E 108.0
N14 C101 H10E 108.0
H10D C101 H10E 107.3
C103 C102 C101 118.6(8)
C103 C102 H10F 107.7
C101 C102 H10F 107.7
C103 C102 H10G 107.7
C101 C102 H10G 107.7
H10F C102 H10G 107.1
C104 C103 C102 122.4(8)
C104 C103 H10H 106.7
C102 C103 H10H 106.7
C104 C103 H10I 106.7
C102 C103 H10I 106.7
H10H C103 H10I 106.6
C103 C104 H10J 109.5
C103 C104 H10K 109.5
H10J C104 H10K 109.5
C103 C104 H10L 109.5
H10J C104 H10L 109.5
H10K C104 H10L 109.5
C1 N1 C4 105.3(2)
C9 N2 C6 110.3(2)
C9 N2 H2N 124.8
C6 N2 H2N 124.8
C11 N3 C14 105.1(2)
C19 N4 C16 110.1(2)
C19 N4 H4N 124.9
C16 N4 H4N 124.9
C27 N5 C26 124.1(2)
C27 N5 H5N 117.9
C26 N5 H5N 117.9
C27 N6 C28 126.1(2)
C27 N6 H6N 117.0
C28 N6 H6N 117.0
C40 N7 C39 126.9(2)
C40 N7 H7N 116.6
C39 N7 H7N 116.6
C40 N8 C41 127.8(3)
C40 N8 H8N 116.1
C41 N8 H8N 116.1
C53 N9 C52 123.9(2)
C53 N9 H9N 118.1
C52 N9 H9N 118.1
C53 N10 C54 127.7(2)
C53 N10 H10N 116.2
C54 N10 H10N 116.2
C66 N11 C65 126.2(2)
C66 N11 H11N 116.9
C65 N11 H11N 116.9
C66 N12 C67 127.7(2)
C66 N12 H12N 116.1
C67 N12 H12N 116.1
C85 N13 C81 121.9(6)
C85 N13 C73 102.3(6)
C81 N13 C73 111.2(3)
C85 N13 C77 103.1(6)
C81 N13 C77 107.7(3)
C73 N13 C77 110.2(4)
C85 N13 C85' 22.7(6)
C81 N13 C85' 99.7(6)
C73 N13 C85' 110.0(5)
C77 N13 C85' 117.7(6)
C97 N14 C93 112.9(4)
C97 N14 C89 106.8(3)
C93 N14 C89 109.1(3)
C97 N14 C101 108.6(4)
C93 N14 C101 109.0(4)
C89 N14 C101 110.4(4)

loop_
_geom_bond_atom_site_label_1
_geom_bond_atom_site_label_2
_geom_bond_distance
C1 N1 1.365(4)
C1 C20 1.403(4)
C1 C2 1.446(4)
C2 C3 1.344(4)
C2 H2 0.9500
C3 C4 1.450(4)
C3 H3 0.9500
C4 N1 1.380(4)
C4 C5 1.406(4)
C5 C6 1.394(4)
C5 C21 1.504(4)
C6 N2 1.375(3)
C6 C7 1.431(4)
C7 C8 1.363(4)
C7 H7 0.9500
C8 C9 1.439(4)
C8 H8 0.9500
C9 N2 1.370(3)
C9 C10 1.392(4)
C10 C11 1.407(4)
C10 C34 1.505(4)
C11 N3 1.362(3)
C11 C12 1.451(4)
C12 C13 1.337(4)
C12 H12 0.9500
C13 C14 1.450(4)
C13 H13 0.9500
C14 N3 1.374(3)
C14 C15 1.403(4)
C15 C16 1.395(4)
C15 C47 1.505(4)
C16 N4 1.373(3)
C16 C17 1.424(4)
C17 C18 1.354(4)
C17 H17 0.9500
C18 C19 1.424(4)
C18 H18 0.9500
C19 N4 1.369(3)
C19 C20 1.399(4)
C20 C60 1.495(4)
C21 C22 1.390(4)
C21 C26 1.402(4)
C22 C23 1.378(4)
C22 H22 0.9500
C23 C24 1.375(5)
C23 H23 0.9500
C24 C25 1.371(4)
C24 H24 0.9500
C25 C26 1.393(4)
C25 H25 0.9500
C26 N5 1.413(4)
C27 O1 1.222(3)
C27 N6 1.372(4)
C27 N5 1.376(4)
C28 C33 1.393(4)
C28 C29 1.402(4)
C28 N6 1.405(4)
C29 C30 1.381(4)
C29 H29 0.9500
C30 C31 1.383(5)
C30 H30 0.9500
C31 F1 1.362(4)
C31 C32 1.366(5)
C32 C33 1.376(5)
C32 H32 0.9500
C33 H33 0.9500
C34 C35 1.398(4)
C34 C39 1.403(4)
C35 C36 1.386(4)
C35 H35 0.9500
C36 C37 1.379(5)
C36 H36 0.9500
C37 C38 1.381(5)
C37 H37 0.9500
C38 C39 1.396(4)
C38 H38 0.9500
C39 N7 1.414(4)
C40 O2 1.222(3)
C40 N8 1.358(4)
C40 N7 1.375(4)
C41 C42 1.392(4)
C41 C46 1.392(4)
C41 N8 1.409(4)
C42 C43 1.388(5)
C42 H42 0.9500
C43 C44 1.370(5)
C43 H43 0.9500
C44 F2 1.371(4)
C44 C45 1.373(5)
C45 C46 1.383(5)
C45 H45 0.9500
C46 H46 0.9500
C47 C52 1.392(4)
C47 C48 1.395(4)
C48 C49 1.383(4)
C48 H48 0.9500
C49 C50 1.383(4)
C49 H49 0.9500
C50 C51 1.379(4)
C50 H50 0.9500
C51 C52 1.392(4)
C51 H51 0.9500
C52 N9 1.417(4)
C53 O3 1.225(3)
C53 N10 1.358(4)
C53 N9 1.380(4)
C54 C59 1.391(5)
C54 C55 1.398(4)
C54 N10 1.407(4)
C55 C56 1.385(5)
C55 H55 0.9500
C56 C57 1.360(6)
C56 H56 0.9500
C57 F3 1.369(4)
C57 C58 1.372(6)
C58 C59 1.375(5)
C58 H58 0.9500
C59 H59 0.9500
C60 C61 1.394(4)
C60 C65 1.400(4)
C61 C62 1.376(5)
C61 H61 0.9500
C62 C63 1.381(5)
C62 H62 0.9500
C63 C64 1.374(5)
C63 H63 0.9500
C64 C65 1.399(4)
C64 H64 0.9500
C65 N11 1.409(4)
C66 O4 1.220(3)
C66 N11 1.376(4)
C66 N12 1.377(4)
C67 C72 1.386(4)
C67 C68 1.387(4)
C67 N12 1.409(4)
C68 C69 1.401(4)
C68 H68 0.9500
C69 C70 1.351(5)
C69 H69 0.9500
C70 C71 1.362(5)
C70 F4 1.366(4)
C71 C72 1.386(4)
C71 H71 0.9500
C72 H72 0.9500
C73 C74 1.517(6)
C73 N13 1.518(5)
C73 H73A 0.9900
C73 H73B 0.9900
C74 C75' 1.33(3)
C74 C75 1.446(6)
C74 H74A 0.9900
C74 H74B 0.9900
C75 C76 1.520(7)
C75 H75A 0.9900
C75 H75B 0.9900
C76 H76A 0.9800
C76 H76B 0.9800
C76 H76C 0.9800
C75' C76' 1.66(4)
C75' H75C 0.9900
C75' H75D 0.9900
C76' H76D 0.9800
C76' H76E 0.9800
C76' H76F 0.9800
C77 C78' 1.360(16)
C77 N13 1.531(6)
C77 C78 1.664(14)
C77 H77A 0.9900
C77 H77B 0.9900
C78 C79 1.534(11)
C78 H78A 0.9900
C78 H78B 0.9900
C79 C80 1.560(17)
C79 H79A 0.9900
C79 H79B 0.9900
C80 H80A 0.9800
C80 H80B 0.9800
C80 H80C 0.9800
C78' C79' 1.502(19)
C78' H78C 0.9900
C78' H78D 0.9900
C79' C80' 1.49(3)
C79' H79C 0.9900
C79' H79D 0.9900
C80' H80D 0.9800
C80' H80E 0.9800
C80' H80F 0.9800
C81 C82 1.510(6)
C81 N13 1.517(5)
C81 H81A 0.9900
C81 H81B 0.9900
C82 C83 1.517(6)
C82 H82A 0.9900
C82 H82B 0.9900
C83 C84 1.523(6)
C83 H83A 0.9900
C83 H83B 0.9900
C84 H84A 0.9800
C84 H84B 0.9800
C84 H84C 0.9800
C85 N13 1.437(14)
C85 C86 1.549(16)
C85 H85A 0.9900
C85 H85B 0.9900
C86 C87 1.54(2)
C86 H86A 0.9900
C86 H86B 0.9900
C87 C88 1.521(19)
C87 H87A 0.9900
C87 H87B 0.9900
C88 H88A 0.9800
C88 H88B 0.9800
C88 H88C 0.9800
C85' C86' 1.509(16)
C85' N13 1.689(14)
C85' H85C 0.9900
C85' H85D 0.9900
C86' C87' 1.51(3)
C86' H86C 0.9900
C86' H86D 0.9900
C87' C88' 1.53(2)
C87' H87C 0.9900
C87' H87D 0.9900
C88' H88D 0.9800
C88' H88E 0.9800
C88' H88F 0.9800
C89 N14 1.510(5)
C89 C90 1.519(5)
C89 H89A 0.9900
C89 H89B 0.9900
C90 C91 1.524(6)
C90 H90A 0.9900
C90 H90B 0.9900
C91 C92 1.482(7)
C91 H91A 0.9900
C91 H91B 0.9900
C92 H92A 0.9800
C92 H92B 0.9800
C92 H92C 0.9800
C93 C94 1.482(8)
C93 N14 1.508(7)
C93 H93A 0.9900
C93 H93B 0.9900
C94 C95 1.496(9)
C94 H94A 0.9900
C94 H94B 0.9900
C95 C96 1.453(12)
C95 H95A 0.9900
C95 H95B 0.9900
C96 H96A 0.9800
C96 H96B 0.9800
C96 H96C 0.9800
C97 N14 1.507(5)
C97 C98 1.524(6)
C97 H97A 0.9900
C97 H97B 0.9900
C98 C99 1.465(5)
C98 H98A 0.9900
C98 H98B 0.9900
C99 C100 1.514(6)
C99 H99A 0.9900
C99 H99B 0.9900
C100 H10A 0.9800
C100 H10B 0.9800
C100 H10C 0.9800
C101 C102 1.514(10)
C101 N14 1.521(7)
C101 H10D 0.9900
C101 H10E 0.9900
C102 C103 1.401(11)
C102 H10F 0.9900
C102 H10G 0.9900
C103 C104 1.394(11)
C103 H10H 0.9900
C103 H10I 0.9900
C104 H10J 0.9800
C104 H10K 0.9800
C104 H10L 0.9800
N2 H2N 0.8800
N4 H4N 0.8800
N5 H5N 0.8800
N6 H6N 0.8800
N7 H7N 0.8800
N8 H8N 0.8800
N9 H9N 0.8800
N10 H10N 0.8800
N11 H11N 0.8800
N12 H12N 0.8800
